data_1555783
loop_
_publ_author_name
'Shen, Minxing'
'Kretschmer, Manuel'
'Brill, Zachary G.'
'Snyder, Scott A.'

_publ_section_title
;
 Strategies for the Total Synthesis of Diverse Bromo-Chamigrenes.
;
_journal_issue 19
_journal_name_full 'Organic letters'
_journal_page_first 5018
_journal_page_last 5021
_journal_paper_doi 10.1021/acs.orglett.6b02478
_journal_volume 18
_journal_year 2016
_chemical_formula_moiety 'C15 H25 Br O2'
_chemical_formula_sum 'C15 H25 Br O2'
_chemical_formula_weight 317.26
_space_group_crystal_system monoclinic
_space_group_IT_number 15
_space_group_name_Hall '-C 2yc'
_space_group_name_H-M_alt 'C 1 2/c 1'
_atom_sites_solution_hydrogens geom
_atom_sites_solution_primary dual
_atom_sites_solution_secondary difmap
_audit_creation_date 2016-07-20
_audit_creation_method
;
Olex2 1.2
(compiled 2016.02.19 svn.r3266 for OlexSys, GUI svn.r5155)
;
_cell_angle_alpha 90
_cell_angle_beta 97.044(3)
_cell_angle_gamma 90
_cell_formula_units_Z 24
_cell_length_a 31.909(2)
_cell_length_b 22.347(2)
_cell_length_c 13.1317(9)
_cell_measurement_reflns_used 9220
_cell_measurement_temperature 100(2)
_cell_measurement_theta_max 25.68
_cell_measurement_theta_min 2.40
_cell_volume 9293.2(12)
_computing_cell_refinement 'SAINT V.8.35A (Bruker AXS Inc., 2013)'
_computing_data_collection 'APEX3 v.2015.9-0 (Bruker AXS Inc., 2015)'
_computing_data_reduction 'SAINT V.8.35A (Bruker AXS Inc., 2013)'
_computing_molecular_graphics 'Olex2 (Dolomanov et al., 2009)'
_computing_publication_material 'Olex2 (Dolomanov et al., 2009)'
_computing_structure_refinement 'XL (Sheldrick, 2008)'
_computing_structure_solution 'XT 2014/5 (Sheldrick, 2015a)'
_diffrn_ambient_temperature 100.0
_diffrn_detector_area_resol_mean 10.4167
_diffrn_measured_fraction_theta_full 0.999
_diffrn_measured_fraction_theta_max 0.991
_diffrn_measurement_device_type 'Bruker D8 Venture PHOTON 100 CMOS'
_diffrn_measurement_method 'omega and phi scans'
_diffrn_radiation_monochromator mirrors
_diffrn_radiation_type MoK\a
_diffrn_radiation_wavelength 0.71073
_diffrn_reflns_av_R_equivalents 0.1355
_diffrn_reflns_av_unetI/netI 0.0672
_diffrn_reflns_Laue_measured_fraction_full 0.999
_diffrn_reflns_Laue_measured_fraction_max 0.991
_diffrn_reflns_limit_h_max 38
_diffrn_reflns_limit_h_min -38
_diffrn_reflns_limit_k_max 27
_diffrn_reflns_limit_k_min -27
_diffrn_reflns_limit_l_max 16
_diffrn_reflns_limit_l_min -16
_diffrn_reflns_number 60518
_diffrn_reflns_point_group_measured_fraction_full 0.999
_diffrn_reflns_point_group_measured_fraction_max 0.991
_diffrn_reflns_theta_full 25.242
_diffrn_reflns_theta_max 25.858
_diffrn_reflns_theta_min 2.134
_diffrn_source 'INCOATEC ImuS micro-focus source'
_diffrn_standards_number 0
_exptl_absorpt_coefficient_mu 2.648
_exptl_absorpt_correction_T_max 0.7453
_exptl_absorpt_correction_T_min 0.6120
_exptl_absorpt_correction_type multi-scan
_exptl_absorpt_process_details
;
SADABS-2014/5 (Bruker,2014/5) was used for absorption correction.
wR2(int) was 0.1441 before and 0.0533 after correction.
The Ratio of minimum to maximum transmission is 0.8211.
The \l/2 correction factor is 0.00150.
;
_exptl_crystal_colour colourless
_exptl_crystal_colour_primary colourless
_exptl_crystal_density_diffrn 1.361
_exptl_crystal_description plate
_exptl_crystal_F_000 3984
_exptl_crystal_size_max 0.32
_exptl_crystal_size_mid 0.28
_exptl_crystal_size_min 0.1
_refine_diff_density_max 1.237
_refine_diff_density_min -1.802
_refine_diff_density_rms 0.105
_refine_ls_extinction_method none
_refine_ls_goodness_of_fit_ref 1.113
_refine_ls_hydrogen_treatment constr
_refine_ls_matrix_type full
_refine_ls_number_parameters 502
_refine_ls_number_reflns 8925
_refine_ls_number_restraints 0
_refine_ls_restrained_S_all 1.113
_refine_ls_R_factor_all 0.0970
_refine_ls_R_factor_gt 0.0754
_refine_ls_shift/su_max 0.000
_refine_ls_shift/su_mean 0.000
_refine_ls_structure_factor_coef Fsqd
_refine_ls_weighting_details 'w=1/[\s^2^(Fo^2^)+(0.0398P)^2^+85.1625P] where P=(Fo^2^+2Fc^2^)/3'
_refine_ls_weighting_scheme calc
_refine_ls_wR_factor_gt 0.1592
_refine_ls_wR_factor_ref 0.1685
_reflns_Friedel_coverage 0.000
_reflns_number_gt 6910
_reflns_number_total 8925
_reflns_threshold_expression 'I > 2\s(I)'
_cod_data_source_file ol6b02478_si_002.cif
_cod_data_source_block 0264_minxing_sq
_cod_database_code 1555783
_shelx_space_group_comment
;
The symmetry employed for this shelxl refinement is uniquely defined
by the following loop, which should always be used as a source of
symmetry information in preference to the above space-group names.
They are only intended as comments.
;
_shelx_estimated_absorpt_t_max 0.778
_shelx_estimated_absorpt_t_min 0.485
_olex2_refinement_description
;
1. Fixed Uiso
 At 1.2 times of:
  All C(H) groups, All C(H,H) groups
 At 1.5 times of:
  All C(H,H,H) groups, All O(H) groups
2.a Ternary CH refined with riding coordinates:
 C2(H2A), C11(H11), C16(H16), C28(H28), C31(H31), C43(H43)
2.b Secondary CH2 refined with riding coordinates:
 C1(H1A,H1B), C6(H6A,H6B), C10(H10A,H10B), C13(H13A,H13B), C14(H14A,H14B),
 C17(H17A,H17B), C18(H18A,H18B), C25(H25A,H25B), C26(H26A,H26B), C29(H29A,H29B),
  C32(H32A,H32B), C33(H33A,H33B), C40(H40A,H40B), C41(H41A,H41B), C44(H44A,H44B)
2.c X=CH2 refined with riding coordinates:
 C7(H7A,H7B), C24(H24A,H24B), C39(H39A,H39B)
2.d Idealised Me refined as rotating group:
 C8(H8A,H8B,H8C), C9(H9A,H9B,H9C), C15(H15A,H15B,H15C), C22(H22A,H22B,H22C),
 C23(H23A,H23B,H23C), C30(H30A,H30B,H30C), C37(H37A,H37B,H37C), C38(H38A,H38B,
 H38C), C45(H45A,H45B,H45C)
2.e Idealised tetrahedral OH refined as rotating group:
 O1(H1), O2(H2), O3(H3), O4(H4), O5(H5), O6(H6)
;
_shelx_shelxl_version_number 2014/7
_olex2_submission_special_instructions 'No special instructions were received'

loop_
_space_group_symop_operation_xyz
'x, y, z'
'-x, y, -z+1/2'
'x+1/2, y+1/2, z'
'-x+1/2, y+1/2, -z+1/2'
'-x, -y, -z'
'x, -y, z-1/2'
'-x+1/2, -y+1/2, -z'
'x+1/2, -y+1/2, z-1/2'

loop_
_atom_site_label
_atom_site_type_symbol
_atom_site_fract_x
_atom_site_fract_y
_atom_site_fract_z
_atom_site_U_iso_or_equiv
_atom_site_adp_type
_atom_site_occupancy
_atom_site_site_symmetry_order
_atom_site_calc_flag
_atom_site_refinement_flags_posn
Br1 Br 0.05128(2) 0.35044(3) 0.37166(4) 0.03626(17) Uani 1 1 d .
O1 O 0.20434(10) 0.57273(14) 0.4729(2) 0.0147(7) Uani 1 1 d .
H1 H 0.2075 0.6100 0.4697 0.022 Uiso 1 1 calc GR
O2 O 0.22847(11) 0.51522(15) 0.6595(2) 0.0189(7) Uani 1 1 d .
H2 H 0.2378 0.5091 0.7213 0.028 Uiso 1 1 calc GR
C1 C 0.04499(16) 0.4748(2) 0.4063(4) 0.0243(11) Uani 1 1 d .
H1A H 0.0207 0.4655 0.4437 0.029 Uiso 1 1 calc R
H1B H 0.0347 0.4767 0.3321 0.029 Uiso 1 1 calc R
C2 C 0.07777(17) 0.4264(2) 0.4255(4) 0.0226(11) Uani 1 1 d .
H2A H 0.1009 0.4361 0.3832 0.027 Uiso 1 1 calc R
C3 C 0.09814(16) 0.4197(2) 0.5378(4) 0.0196(10) Uani 1 1 d .
C4 C 0.11790(15) 0.4834(2) 0.5727(3) 0.0170(10) Uani 1 1 d .
C5 C 0.08268(15) 0.5300(2) 0.5527(4) 0.0189(10) Uani 1 1 d .
C6 C 0.06385(16) 0.5353(2) 0.4423(4) 0.0225(11) Uani 1 1 d .
H6A H 0.0859 0.5471 0.3994 0.027 Uiso 1 1 calc R
H6B H 0.0416 0.5664 0.4354 0.027 Uiso 1 1 calc R
C7 C 0.06629(18) 0.5612(3) 0.6236(4) 0.0292(13) Uani 1 1 d .
H7A H 0.0428 0.5867 0.6047 0.035 Uiso 1 1 calc R
H7B H 0.0780 0.5581 0.6935 0.035 Uiso 1 1 calc R
C8 C 0.06528(18) 0.4017(3) 0.6086(4) 0.0299(13) Uani 1 1 d .
H8A H 0.0797 0.3921 0.6769 0.045 Uiso 1 1 calc GR
H8B H 0.0496 0.3665 0.5801 0.045 Uiso 1 1 calc GR
H8C H 0.0456 0.4349 0.6138 0.045 Uiso 1 1 calc GR
C9 C 0.13167(19) 0.3708(2) 0.5422(4) 0.0298(13) Uani 1 1 d .
H9A H 0.1490 0.3767 0.4864 0.045 Uiso 1 1 calc GR
H9B H 0.1179 0.3316 0.5349 0.045 Uiso 1 1 calc GR
H9C H 0.1496 0.3728 0.6083 0.045 Uiso 1 1 calc GR
C10 C 0.15457(15) 0.4994(2) 0.5106(3) 0.0145(10) Uani 1 1 d .
H10A H 0.1765 0.4678 0.5210 0.017 Uiso 1 1 calc R
H10B H 0.1438 0.5006 0.4367 0.017 Uiso 1 1 calc R
C11 C 0.17421(15) 0.5592(2) 0.5426(3) 0.0141(10) Uani 1 1 d .
H11 H 0.1516 0.5905 0.5352 0.017 Uiso 1 1 calc R
C12 C 0.19500(15) 0.5586(2) 0.6538(3) 0.0163(10) Uani 1 1 d .
C13 C 0.16131(16) 0.5394(2) 0.7219(3) 0.0209(11) Uani 1 1 d .
H13A H 0.1752 0.5332 0.7927 0.025 Uiso 1 1 calc R
H13B H 0.1407 0.5724 0.7239 0.025 Uiso 1 1 calc R
C14 C 0.13718(16) 0.4822(2) 0.6862(3) 0.0213(11) Uani 1 1 d .
H14A H 0.1142 0.4759 0.7295 0.026 Uiso 1 1 calc R
H14B H 0.1567 0.4477 0.6971 0.026 Uiso 1 1 calc R
C15 C 0.21214(16) 0.6196(2) 0.6884(4) 0.0214(11) Uani 1 1 d .
H15A H 0.2218 0.6186 0.7621 0.032 Uiso 1 1 calc GR
H15B H 0.1898 0.6497 0.6745 0.032 Uiso 1 1 calc GR
H15C H 0.2359 0.6299 0.6508 0.032 Uiso 1 1 calc GR
Br2 Br 0.32639(3) 0.25268(4) 0.68021(6) 0.0652(3) Uani 1 1 d .
O3 O 0.25726(10) 0.50223(15) 0.3704(2) 0.0192(7) Uani 1 1 d .
H3 H 0.2426 0.5230 0.4059 0.029 Uiso 1 1 calc GR
O4 O 0.29742(10) 0.55953(15) 0.5624(2) 0.0167(7) Uani 1 1 d .
H4 H 0.2765 0.5432 0.5840 0.025 Uiso 1 1 calc GR
C16 C 0.3415(2) 0.3324(3) 0.6294(4) 0.0425(17) Uani 1 1 d .
H16 H 0.3271 0.3627 0.6690 0.051 Uiso 1 1 calc R
C17 C 0.3877(2) 0.3411(4) 0.6572(5) 0.063(2) Uani 1 1 d .
H17A H 0.4033 0.3107 0.6220 0.076 Uiso 1 1 calc R
H17B H 0.3951 0.3359 0.7321 0.076 Uiso 1 1 calc R
C18 C 0.4003(2) 0.4038(4) 0.6257(5) 0.053(2) Uani 1 1 d .
H18A H 0.3878 0.4341 0.6677 0.064 Uiso 1 1 calc R
H18B H 0.4314 0.4081 0.6377 0.064 Uiso 1 1 calc R
C19 C 0.38506(19) 0.4140(3) 0.5131(4) 0.0416(17) Uani 1 1 d .
C20 C 0.33754(17) 0.4069(3) 0.4833(4) 0.0267(12) Uani 1 1 d .
C21 C 0.3246(2) 0.3412(3) 0.5159(4) 0.0374(15) Uani 1 1 d .
C22 C 0.2771(2) 0.3325(3) 0.5023(5) 0.0472(17) Uani 1 1 d .
H22A H 0.2650 0.3525 0.5583 0.071 Uiso 1 1 calc GR
H22B H 0.2707 0.2896 0.5034 0.071 Uiso 1 1 calc GR
H22C H 0.2650 0.3496 0.4365 0.071 Uiso 1 1 calc GR
C23 C 0.3444(3) 0.2946(3) 0.4497(5) 0.062(2) Uani 1 1 d .
H23A H 0.3338 0.3011 0.3772 0.094 Uiso 1 1 calc GR
H23B H 0.3367 0.2543 0.4702 0.094 Uiso 1 1 calc GR
H23C H 0.3752 0.2989 0.4596 0.094 Uiso 1 1 calc GR
C24 C 0.4130(2) 0.4232(5) 0.4490(6) 0.071(3) Uani 1 1 d .
H24A H 0.4423 0.4234 0.4735 0.085 Uiso 1 1 calc R
H24B H 0.4039 0.4296 0.3782 0.085 Uiso 1 1 calc R
C25 C 0.3247(2) 0.4159(3) 0.3666(4) 0.0311(13) Uani 1 1 d .
H25A H 0.3438 0.3916 0.3291 0.037 Uiso 1 1 calc R
H25B H 0.2957 0.4004 0.3486 0.037 Uiso 1 1 calc R
C26 C 0.32602(17) 0.4797(3) 0.3298(4) 0.0269(12) Uani 1 1 d .
H26A H 0.3153 0.4811 0.2558 0.032 Uiso 1 1 calc R
H26B H 0.3557 0.4935 0.3375 0.032 Uiso 1 1 calc R
C27 C 0.30038(16) 0.5223(2) 0.3868(3) 0.0191(10) Uani 1 1 d .
C28 C 0.31729(15) 0.5178(2) 0.5006(3) 0.0173(10) Uani 1 1 d .
H28 H 0.3480 0.5280 0.5075 0.021 Uiso 1 1 calc R
C29 C 0.31356(17) 0.4547(2) 0.5398(4) 0.0214(11) Uani 1 1 d .
H29A H 0.2833 0.4437 0.5333 0.026 Uiso 1 1 calc R
H29B H 0.3245 0.4538 0.6137 0.026 Uiso 1 1 calc R
C30 C 0.3025(2) 0.5855(3) 0.3461(4) 0.0308(13) Uani 1 1 d .
H30A H 0.2905 0.5864 0.2737 0.046 Uiso 1 1 calc GR
H30B H 0.3320 0.5987 0.3525 0.046 Uiso 1 1 calc GR
H30C H 0.2863 0.6123 0.3856 0.046 Uiso 1 1 calc GR
Br3 Br 0.48724(3) 0.67653(5) 0.38598(7) 0.0846(4) Uani 1 1 d .
O5 O 0.28549(10) 0.68264(15) 0.5466(3) 0.0204(7) Uani 1 1 d .
H5 H 0.2888 0.6453 0.5481 0.031 Uiso 1 1 calc GR
O6 O 0.29732(11) 0.80772(15) 0.5381(2) 0.0191(7) Uani 1 1 d .
H6 H 0.2724 0.7989 0.5151 0.029 Uiso 1 1 calc GR
C31 C 0.4440(2) 0.6779(3) 0.4827(5) 0.0418(16) Uani 1 1 d .
H31 H 0.4176 0.6601 0.4466 0.050 Uiso 1 1 calc R
C32 C 0.4594(2) 0.6370(3) 0.5730(5) 0.0487(18) Uani 1 1 d .
H32A H 0.4868 0.6517 0.6075 0.058 Uiso 1 1 calc R
H32B H 0.4637 0.5960 0.5476 0.058 Uiso 1 1 calc R
C33 C 0.4267(2) 0.6358(3) 0.6502(5) 0.0367(14) Uani 1 1 d .
H33A H 0.4006 0.6156 0.6189 0.044 Uiso 1 1 calc R
H33B H 0.4381 0.6131 0.7122 0.044 Uiso 1 1 calc R
C34 C 0.41672(16) 0.6990(2) 0.6793(4) 0.0237(11) Uani 1 1 d .
C35 C 0.39870(15) 0.7387(2) 0.5886(4) 0.0212(11) Uani 1 1 d .
C36 C 0.43397(17) 0.7426(3) 0.5116(4) 0.0326(13) Uani 1 1 d .
C37 C 0.4180(2) 0.7763(3) 0.4131(5) 0.0396(15) Uani 1 1 d .
H37A H 0.4053 0.8143 0.4305 0.059 Uiso 1 1 calc GR
H37B H 0.3967 0.7520 0.3717 0.059 Uiso 1 1 calc GR
H37C H 0.4416 0.7842 0.3739 0.059 Uiso 1 1 calc GR
C38 C 0.47326(19) 0.7752(3) 0.5649(5) 0.0471(18) Uani 1 1 d .
H38A H 0.4827 0.7556 0.6304 0.071 Uiso 1 1 calc GR
H38B H 0.4661 0.8170 0.5773 0.071 Uiso 1 1 calc GR
H38C H 0.4959 0.7737 0.5208 0.071 Uiso 1 1 calc GR
C39 C 0.42650(18) 0.7175(3) 0.7742(4) 0.0340(14) Uani 1 1 d .
H39A H 0.4399 0.6910 0.8246 0.041 Uiso 1 1 calc R
H39B H 0.4202 0.7573 0.7923 0.041 Uiso 1 1 calc R
C40 C 0.38712(17) 0.8015(2) 0.6232(4) 0.0245(11) Uani 1 1 d .
H40A H 0.4119 0.8186 0.6661 0.029 Uiso 1 1 calc R
H40B H 0.3811 0.8272 0.5617 0.029 Uiso 1 1 calc R
C41 C 0.34930(18) 0.8042(2) 0.6837(4) 0.0251(12) Uani 1 1 d .
H41A H 0.3571 0.7849 0.7513 0.030 Uiso 1 1 calc R
H41B H 0.3426 0.8466 0.6962 0.030 Uiso 1 1 calc R
C42 C 0.30999(16) 0.7738(2) 0.6299(4) 0.0191(10) Uani 1 1 d .
C43 C 0.32172(15) 0.7106(2) 0.6003(4) 0.0167(10) Uani 1 1 d .
H43 H 0.3308 0.6874 0.6642 0.020 Uiso 1 1 calc R
C44 C 0.35743(15) 0.7110(2) 0.5341(4) 0.0172(10) Uani 1 1 d .
H44A H 0.3484 0.7338 0.4706 0.021 Uiso 1 1 calc R
H44B H 0.3632 0.6693 0.5140 0.021 Uiso 1 1 calc R
C45 C 0.27415(18) 0.7738(3) 0.6974(4) 0.0305(13) Uani 1 1 d .
H45A H 0.2689 0.8148 0.7188 0.046 Uiso 1 1 calc GR
H45B H 0.2822 0.7490 0.7582 0.046 Uiso 1 1 calc GR
H45C H 0.2485 0.7576 0.6585 0.046 Uiso 1 1 calc GR

loop_
_atom_site_aniso_label
_atom_site_aniso_U_11
_atom_site_aniso_U_22
_atom_site_aniso_U_33
_atom_site_aniso_U_23
_atom_site_aniso_U_13
_atom_site_aniso_U_12
Br1 0.0430(4) 0.0323(3) 0.0345(3) -0.0096(3) 0.0087(3) -0.0157(3)
O1 0.0185(17) 0.0146(16) 0.0123(15) 0.0021(13) 0.0069(13) -0.0022(14)
O2 0.0197(18) 0.0257(19) 0.0111(16) 0.0029(14) 0.0009(14) 0.0001(15)
C1 0.019(3) 0.037(3) 0.017(2) -0.004(2) 0.003(2) -0.003(2)
C2 0.026(3) 0.023(3) 0.020(2) -0.008(2) 0.006(2) -0.014(2)
C3 0.022(3) 0.019(2) 0.018(2) 0.0021(19) 0.004(2) -0.008(2)
C4 0.018(2) 0.021(3) 0.012(2) 0.0042(19) 0.0045(19) -0.005(2)
C5 0.015(2) 0.020(2) 0.023(3) -0.005(2) 0.008(2) -0.007(2)
C6 0.018(3) 0.027(3) 0.023(3) 0.000(2) 0.003(2) 0.005(2)
C7 0.022(3) 0.033(3) 0.034(3) -0.011(2) 0.009(2) -0.003(2)
C8 0.034(3) 0.032(3) 0.025(3) 0.005(2) 0.008(2) -0.014(3)
C9 0.040(3) 0.020(3) 0.030(3) 0.003(2) 0.006(3) 0.000(2)
C10 0.018(2) 0.016(2) 0.010(2) -0.0004(18) 0.0031(18) -0.0021(19)
C11 0.015(2) 0.018(2) 0.010(2) 0.0019(18) 0.0061(18) -0.0013(19)
C12 0.016(2) 0.022(2) 0.010(2) -0.0006(19) 0.0020(18) -0.002(2)
C13 0.018(3) 0.035(3) 0.010(2) 0.001(2) 0.0045(19) -0.003(2)
C14 0.021(3) 0.033(3) 0.011(2) 0.004(2) 0.0040(19) -0.007(2)
C15 0.018(3) 0.032(3) 0.015(2) -0.004(2) 0.002(2) -0.002(2)
Br2 0.1055(7) 0.0500(4) 0.0426(4) 0.0158(3) 0.0193(4) 0.0378(5)
O3 0.0192(18) 0.0224(18) 0.0153(17) -0.0054(14) -0.0001(14) 0.0035(15)
O4 0.0182(18) 0.0202(17) 0.0121(15) -0.0010(13) 0.0033(13) -0.0014(14)
C16 0.066(5) 0.042(4) 0.021(3) 0.004(3) 0.007(3) 0.030(3)
C17 0.065(5) 0.097(7) 0.026(3) 0.007(4) -0.002(3) 0.051(5)
C18 0.033(4) 0.094(6) 0.030(3) -0.005(4) -0.007(3) 0.027(4)
C19 0.030(3) 0.072(5) 0.022(3) -0.002(3) 0.000(2) 0.025(3)
C20 0.029(3) 0.035(3) 0.015(2) -0.006(2) 0.000(2) 0.017(3)
C21 0.055(4) 0.031(3) 0.025(3) 0.001(2) -0.001(3) 0.023(3)
C22 0.067(5) 0.027(3) 0.045(4) 0.007(3) -0.004(3) -0.004(3)
C23 0.120(7) 0.041(4) 0.025(3) -0.009(3) 0.006(4) 0.038(4)
C24 0.031(4) 0.143(9) 0.037(4) -0.008(5) 0.000(3) 0.031(5)
C25 0.042(3) 0.040(3) 0.011(2) -0.007(2) 0.004(2) 0.019(3)
C26 0.026(3) 0.047(3) 0.008(2) -0.004(2) 0.002(2) 0.005(3)
C27 0.020(3) 0.026(3) 0.012(2) 0.000(2) 0.0024(19) 0.000(2)
C28 0.016(2) 0.027(3) 0.009(2) -0.0035(19) 0.0028(18) 0.001(2)
C29 0.024(3) 0.028(3) 0.013(2) -0.002(2) 0.003(2) 0.007(2)
C30 0.045(4) 0.034(3) 0.014(2) 0.006(2) 0.006(2) -0.005(3)
Br3 0.0602(6) 0.1292(9) 0.0727(6) 0.0140(6) 0.0414(5) 0.0368(6)
O5 0.0174(18) 0.0161(17) 0.0267(19) -0.0012(15) -0.0008(14) -0.0050(14)
O6 0.0206(18) 0.0167(17) 0.0189(17) 0.0019(14) -0.0025(14) 0.0004(15)
C31 0.028(3) 0.060(4) 0.041(4) 0.005(3) 0.020(3) 0.015(3)
C32 0.045(4) 0.048(4) 0.057(4) 0.004(3) 0.023(3) 0.020(3)
C33 0.036(3) 0.036(3) 0.039(3) 0.012(3) 0.007(3) 0.009(3)
C34 0.013(2) 0.030(3) 0.028(3) 0.008(2) 0.001(2) -0.001(2)
C35 0.015(2) 0.026(3) 0.022(2) 0.004(2) 0.001(2) -0.006(2)
C36 0.023(3) 0.042(3) 0.034(3) 0.014(3) 0.011(2) 0.000(3)
C37 0.032(3) 0.055(4) 0.034(3) 0.009(3) 0.012(3) -0.011(3)
C38 0.024(3) 0.070(5) 0.047(4) 0.019(4) 0.004(3) -0.012(3)
C39 0.026(3) 0.042(4) 0.031(3) 0.010(3) -0.009(2) -0.001(3)
C40 0.026(3) 0.021(3) 0.024(3) -0.001(2) -0.003(2) -0.012(2)
C41 0.036(3) 0.017(2) 0.020(3) -0.002(2) -0.005(2) 0.001(2)
C42 0.022(3) 0.018(2) 0.017(2) -0.0012(19) 0.002(2) 0.002(2)
C43 0.017(2) 0.015(2) 0.017(2) 0.0022(18) -0.0020(19) -0.0022(19)
C44 0.018(2) 0.018(2) 0.016(2) -0.0013(19) 0.0036(19) 0.000(2)
C45 0.030(3) 0.037(3) 0.026(3) 0.000(2) 0.010(2) 0.006(3)

loop_
_atom_type_symbol
_atom_type_description
_atom_type_scat_dispersion_real
_atom_type_scat_dispersion_imag
_atom_type_scat_source
C C 0.0033 0.0016 'International Tables Vol C Tables 4.2.6.8 and 6.1.1.4'
H H 0.0000 0.0000 'International Tables Vol C Tables 4.2.6.8 and 6.1.1.4'
Br Br -0.2901 2.4595 'International Tables Vol C Tables 4.2.6.8 and 6.1.1.4'
O O 0.0106 0.0060 'International Tables Vol C Tables 4.2.6.8 and 6.1.1.4'

loop_
_geom_angle_atom_site_label_1
_geom_angle_atom_site_label_2
_geom_angle_atom_site_label_3
_geom_angle
C11 O1 H1 109.5
C12 O2 H2 109.5
H1A C1 H1B 108.1
C2 C1 H1A 109.6
C2 C1 H1B 109.6
C2 C1 C6 110.1(4)
C6 C1 H1A 109.6
C6 C1 H1B 109.6
Br1 C2 H2A 107.3
C1 C2 Br1 107.3(3)
C1 C2 H2A 107.3
C1 C2 C3 115.6(4)
C3 C2 Br1 111.5(3)
C3 C2 H2A 107.3
C2 C3 C4 107.0(4)
C8 C3 C2 111.4(4)
C8 C3 C4 109.5(4)
C9 C3 C2 108.5(4)
C9 C3 C4 112.1(4)
C9 C3 C8 108.4(4)
C5 C4 C3 107.5(4)
C5 C4 C10 109.8(4)
C5 C4 C14 112.0(4)
C10 C4 C3 110.6(4)
C14 C4 C3 111.0(4)
C14 C4 C10 106.0(4)
C6 C5 C4 114.7(4)
C7 C5 C4 125.7(5)
C7 C5 C6 119.4(5)
C1 C6 H6A 109.9
C1 C6 H6B 109.9
C5 C6 C1 108.9(4)
C5 C6 H6A 109.9
C5 C6 H6B 109.9
H6A C6 H6B 108.3
C5 C7 H7A 120.0
C5 C7 H7B 120.0
H7A C7 H7B 120.0
C3 C8 H8A 109.5
C3 C8 H8B 109.5
C3 C8 H8C 109.5
H8A C8 H8B 109.5
H8A C8 H8C 109.5
H8B C8 H8C 109.5
C3 C9 H9A 109.5
C3 C9 H9B 109.5
C3 C9 H9C 109.5
H9A C9 H9B 109.5
H9A C9 H9C 109.5
H9B C9 H9C 109.5
C4 C10 H10A 109.2
C4 C10 H10B 109.2
H10A C10 H10B 107.9
C11 C10 C4 111.9(4)
C11 C10 H10A 109.2
C11 C10 H10B 109.2
O1 C11 C10 107.2(3)
O1 C11 H11 108.8
O1 C11 C12 111.3(4)
C10 C11 H11 108.8
C10 C11 C12 111.9(4)
C12 C11 H11 108.8
O2 C12 C11 106.7(4)
O2 C12 C13 110.4(4)
O2 C12 C15 110.6(4)
C11 C12 C13 107.8(4)
C15 C12 C11 112.1(4)
C15 C12 C13 109.2(4)
C12 C13 H13A 108.6
C12 C13 H13B 108.6
H13A C13 H13B 107.6
C14 C13 C12 114.5(4)
C14 C13 H13A 108.6
C14 C13 H13B 108.6
C4 C14 H14A 108.8
C4 C14 H14B 108.8
C13 C14 C4 114.0(4)
C13 C14 H14A 108.8
C13 C14 H14B 108.8
H14A C14 H14B 107.7
C12 C15 H15A 109.5
C12 C15 H15B 109.5
C12 C15 H15C 109.5
H15A C15 H15B 109.5
H15A C15 H15C 109.5
H15B C15 H15C 109.5
C27 O3 H3 109.5
C28 O4 H4 109.5
Br2 C16 H16 106.8
C17 C16 Br2 108.0(5)
C17 C16 H16 106.8
C17 C16 C21 116.2(6)
C21 C16 Br2 111.8(5)
C21 C16 H16 106.8
C16 C17 H17A 109.7
C16 C17 H17B 109.7
C16 C17 C18 109.9(6)
H17A C17 H17B 108.2
C18 C17 H17A 109.7
C18 C17 H17B 109.7
C17 C18 H18A 109.7
C17 C18 H18B 109.7
H18A C18 H18B 108.2
C19 C18 C17 109.7(6)
C19 C18 H18A 109.7
C19 C18 H18B 109.7
C18 C19 C20 115.2(5)
C24 C19 C18 119.0(6)
C24 C19 C20 125.6(6)
C19 C20 C21 107.9(5)
C19 C20 C25 111.9(5)
C19 C20 C29 109.8(5)
C25 C20 C21 109.8(5)
C25 C20 C29 107.3(4)
C29 C20 C21 110.1(4)
C16 C21 C20 107.9(5)
C16 C21 C23 109.9(5)
C22 C21 C16 109.0(5)
C22 C21 C20 112.0(5)
C22 C21 C23 108.6(6)
C23 C21 C20 109.4(5)
C21 C22 H22A 109.5
C21 C22 H22B 109.5
C21 C22 H22C 109.5
H22A C22 H22B 109.5
H22A C22 H22C 109.5
H22B C22 H22C 109.5
C21 C23 H23A 109.5
C21 C23 H23B 109.5
C21 C23 H23C 109.5
H23A C23 H23B 109.5
H23A C23 H23C 109.5
H23B C23 H23C 109.5
C19 C24 H24A 120.0
C19 C24 H24B 120.0
H24A C24 H24B 120.0
C20 C25 H25A 108.5
C20 C25 H25B 108.5
H25A C25 H25B 107.5
C26 C25 C20 115.2(5)
C26 C25 H25A 108.5
C26 C25 H25B 108.5
C25 C26 H26A 108.9
C25 C26 H26B 108.9
C25 C26 C27 113.5(4)
H26A C26 H26B 107.7
C27 C26 H26A 108.9
C27 C26 H26B 108.9
O3 C27 C26 107.1(4)
O3 C27 C28 110.1(4)
O3 C27 C30 108.7(4)
C26 C27 C28 107.2(4)
C26 C27 C30 111.2(4)
C30 C27 C28 112.4(4)
O4 C28 C27 112.5(4)
O4 C28 H28 107.4
O4 C28 C29 110.8(4)
C27 C28 H28 107.4
C29 C28 C27 111.2(4)
C29 C28 H28 107.4
C20 C29 H29A 108.6
C20 C29 H29B 108.6
C28 C29 C20 114.5(4)
C28 C29 H29A 108.6
C28 C29 H29B 108.6
H29A C29 H29B 107.6
C27 C30 H30A 109.5
C27 C30 H30B 109.5
C27 C30 H30C 109.5
H30A C30 H30B 109.5
H30A C30 H30C 109.5
H30B C30 H30C 109.5
C43 O5 H5 109.5
C42 O6 H6 109.5
Br3 C31 H31 107.6
C32 C31 Br3 107.7(4)
C32 C31 H31 107.6
C32 C31 C36 115.4(5)
C36 C31 Br3 110.8(4)
C36 C31 H31 107.6
C31 C32 H32A 109.7
C31 C32 H32B 109.7
C31 C32 C33 109.9(5)
H32A C32 H32B 108.2
C33 C32 H32A 109.7
C33 C32 H32B 109.7
C32 C33 H33A 109.8
C32 C33 H33B 109.8
H33A C33 H33B 108.2
C34 C33 C32 109.4(5)
C34 C33 H33A 109.8
C34 C33 H33B 109.8
C33 C34 C35 114.5(5)
C39 C34 C33 120.2(5)
C39 C34 C35 125.1(5)
C34 C35 C36 107.1(4)
C34 C35 C44 110.0(4)
C40 C35 C34 112.3(4)
C40 C35 C36 110.5(4)
C40 C35 C44 106.3(4)
C44 C35 C36 110.7(4)
C31 C36 C35 106.7(4)
C31 C36 C38 111.9(5)
C37 C36 C31 108.2(5)
C37 C36 C35 111.9(4)
C37 C36 C38 108.7(5)
C38 C36 C35 109.5(5)
C36 C37 H37A 109.5
C36 C37 H37B 109.5
C36 C37 H37C 109.5
H37A C37 H37B 109.5
H37A C37 H37C 109.5
H37B C37 H37C 109.5
C36 C38 H38A 109.5
C36 C38 H38B 109.5
C36 C38 H38C 109.5
H38A C38 H38B 109.5
H38A C38 H38C 109.5
H38B C38 H38C 109.5
C34 C39 H39A 120.0
C34 C39 H39B 120.0
H39A C39 H39B 120.0
C35 C40 H40A 108.5
C35 C40 H40B 108.5
H40A C40 H40B 107.5
C41 C40 C35 115.1(4)
C41 C40 H40A 108.5
C41 C40 H40B 108.5
C40 C41 H41A 108.8
C40 C41 H41B 108.8
H41A C41 H41B 107.7
C42 C41 C40 113.6(4)
C42 C41 H41A 108.8
C42 C41 H41B 108.8
O6 C42 C41 106.5(4)
O6 C42 C43 109.1(4)
O6 C42 C45 109.4(4)
C41 C42 C45 111.2(4)
C43 C42 C41 108.5(4)
C43 C42 C45 111.9(4)
O5 C43 C42 108.9(4)
O5 C43 H43 108.8
O5 C43 C44 109.9(4)
C42 C43 H43 108.8
C44 C43 C42 111.6(4)
C44 C43 H43 108.8
C35 C44 H44A 109.0
C35 C44 H44B 109.0
C43 C44 C35 113.1(4)
C43 C44 H44A 109.0
C43 C44 H44B 109.0
H44A C44 H44B 107.8
C42 C45 H45A 109.5
C42 C45 H45B 109.5
C42 C45 H45C 109.5
H45A C45 H45B 109.5
H45A C45 H45C 109.5
H45B C45 H45C 109.5

loop_
_geom_bond_atom_site_label_1
_geom_bond_atom_site_label_2
_geom_bond_distance
Br1 C2 1.988(5)
O1 H1 0.8400
O1 C11 1.438(5)
O2 H2 0.8400
O2 C12 1.438(6)
C1 H1A 0.9900
C1 H1B 0.9900
C1 C2 1.504(8)
C1 C6 1.530(7)
C2 H2A 1.0000
C2 C3 1.544(7)
C3 C4 1.601(7)
C3 C8 1.538(7)
C3 C9 1.525(8)
C4 C5 1.531(7)
C4 C10 1.548(6)
C4 C14 1.542(6)
C5 C6 1.504(7)
C5 C7 1.322(7)
C6 H6A 0.9900
C6 H6B 0.9900
C7 H7A 0.9500
C7 H7B 0.9500
C8 H8A 0.9800
C8 H8B 0.9800
C8 H8C 0.9800
C9 H9A 0.9800
C9 H9B 0.9800
C9 H9C 0.9800
C10 H10A 0.9900
C10 H10B 0.9900
C10 C11 1.514(6)
C11 H11 1.0000
C11 C12 1.529(6)
C12 C13 1.541(6)
C12 C15 1.516(7)
C13 H13A 0.9900
C13 H13B 0.9900
C13 C14 1.536(7)
C14 H14A 0.9900
C14 H14B 0.9900
C15 H15A 0.9800
C15 H15B 0.9800
C15 H15C 0.9800
Br2 C16 1.982(7)
O3 H3 0.8400
O3 C27 1.439(6)
O4 H4 0.8400
O4 C28 1.434(6)
C16 H16 1.0000
C16 C17 1.487(11)
C16 C21 1.534(8)
C17 H17A 0.9900
C17 H17B 0.9900
C17 C18 1.529(12)
C18 H18A 0.9900
C18 H18B 0.9900
C18 C19 1.516(8)
C19 C20 1.527(8)
C19 C24 1.316(10)
C20 C21 1.598(9)
C20 C25 1.549(7)
C20 C29 1.554(7)
C21 C22 1.514(10)
C21 C23 1.541(8)
C22 H22A 0.9800
C22 H22B 0.9800
C22 H22C 0.9800
C23 H23A 0.9800
C23 H23B 0.9800
C23 H23C 0.9800
C24 H24A 0.9500
C24 H24B 0.9500
C25 H25A 0.9900
C25 H25B 0.9900
C25 C26 1.508(8)
C26 H26A 0.9900
C26 H26B 0.9900
C26 C27 1.512(7)
C27 C28 1.528(6)
C27 C30 1.514(7)
C28 H28 1.0000
C28 C29 1.512(7)
C29 H29A 0.9900
C29 H29B 0.9900
C30 H30A 0.9800
C30 H30B 0.9800
C30 H30C 0.9800
Br3 C31 1.986(6)
O5 H5 0.8400
O5 C43 1.423(6)
O6 H6 0.8400
O6 C42 1.440(6)
C31 H31 1.0000
C31 C32 1.531(9)
C31 C36 1.539(9)
C32 H32A 0.9900
C32 H32B 0.9900
C32 C33 1.542(8)
C33 H33A 0.9900
C33 H33B 0.9900
C33 C34 1.507(8)
C34 C35 1.540(7)
C34 C39 1.313(8)
C35 C36 1.605(7)
C35 C40 1.535(7)
C35 C44 1.549(7)
C36 C37 1.529(8)
C36 C38 1.541(9)
C37 H37A 0.9800
C37 H37B 0.9800
C37 H37C 0.9800
C38 H38A 0.9800
C38 H38B 0.9800
C38 H38C 0.9800
C39 H39A 0.9500
C39 H39B 0.9500
C40 H40A 0.9900
C40 H40B 0.9900
C40 C41 1.525(7)
C41 H41A 0.9900
C41 H41B 0.9900
C41 C42 1.522(7)
C42 C43 1.522(7)
C42 C45 1.531(7)
C43 H43 1.0000
C43 C44 1.516(6)
C44 H44A 0.9900
C44 H44B 0.9900
C45 H45A 0.9800
C45 H45B 0.9800
C45 H45C 0.9800

loop_
_geom_hbond_atom_site_label_D
_geom_hbond_atom_site_label_H
_geom_hbond_atom_site_label_A
_geom_hbond_distance_DH
_geom_hbond_distance_HA
_geom_hbond_distance_DA
_geom_hbond_angle_DHA
_geom_hbond_site_symmetry_A
O1 H1 O6 0.84 1.85 2.676(5) 168.4 7_566
O2 H2 O3 0.84 2.00 2.835(4) 176.5 6_566
O3 H3 O1 0.84 1.94 2.776(4) 173.3 .
O4 H4 O2 0.84 2.02 2.853(5) 168.7 .
O5 H5 O4 0.84 1.94 2.781(5) 175.8 .
O6 H6 O5 0.84 1.97 2.747(5) 154.1 7_566

loop_
_geom_torsion_atom_site_label_1
_geom_torsion_atom_site_label_2
_geom_torsion_atom_site_label_3
_geom_torsion_atom_site_label_4
_geom_torsion
Br1 C2 C3 C4 -179.5(3)
Br1 C2 C3 C8 -59.9(5)
Br1 C2 C3 C9 59.4(5)
O1 C11 C12 O2 -57.4(5)
O1 C11 C12 C13 -176.0(4)
O1 C11 C12 C15 63.9(5)
O2 C12 C13 C14 -65.8(5)
C1 C2 C3 C4 -56.5(5)
C1 C2 C3 C8 63.1(6)
C1 C2 C3 C9 -177.6(4)
C2 C1 C6 C5 -54.4(5)
C2 C3 C4 C5 54.3(5)
C2 C3 C4 C10 -65.5(5)
C2 C3 C4 C14 177.2(4)
C3 C4 C5 C6 -60.4(5)
C3 C4 C5 C7 114.4(5)
C3 C4 C10 C11 -179.5(4)
C3 C4 C14 C13 173.2(4)
C4 C5 C6 C1 60.0(5)
C4 C10 C11 O1 -173.6(4)
C4 C10 C11 C12 64.1(5)
C5 C4 C10 C11 62.1(5)
C5 C4 C14 C13 -66.6(5)
C6 C1 C2 Br1 -177.8(3)
C6 C1 C2 C3 57.0(6)
C7 C5 C6 C1 -115.1(5)
C8 C3 C4 C5 -66.5(5)
C8 C3 C4 C10 173.7(4)
C8 C3 C4 C14 56.4(5)
C9 C3 C4 C5 173.1(4)
C9 C3 C4 C10 53.3(5)
C9 C3 C4 C14 -64.0(5)
C10 C4 C5 C6 59.9(5)
C10 C4 C5 C7 -125.3(5)
C10 C4 C14 C13 53.2(5)
C10 C11 C12 O2 62.5(5)
C10 C11 C12 C13 -56.0(5)
C10 C11 C12 C15 -176.2(4)
C11 C12 C13 C14 50.4(6)
C12 C13 C14 C4 -52.2(6)
C14 C4 C5 C6 177.4(4)
C14 C4 C5 C7 -7.8(7)
C14 C4 C10 C11 -59.1(5)
C15 C12 C13 C14 172.4(4)
Br2 C16 C17 C18 -176.3(4)
Br2 C16 C21 C20 178.9(4)
Br2 C16 C21 C22 57.0(6)
Br2 C16 C21 C23 -61.9(7)
O3 C27 C28 O4 -68.0(5)
O3 C27 C28 C29 56.9(5)
O4 C28 C29 C20 -175.0(4)
C16 C17 C18 C19 -53.6(7)
C17 C16 C21 C20 -56.5(7)
C17 C16 C21 C22 -178.3(6)
C17 C16 C21 C23 62.8(8)
C17 C18 C19 C20 57.7(7)
C17 C18 C19 C24 -117.1(8)
C18 C19 C20 C21 -57.2(7)
C18 C19 C20 C25 -178.1(6)
C18 C19 C20 C29 62.8(7)
C19 C20 C21 C16 52.6(6)
C19 C20 C21 C22 172.5(5)
C19 C20 C21 C23 -67.0(6)
C19 C20 C25 C26 -73.4(6)
C19 C20 C29 C28 71.9(6)
C20 C25 C26 C27 -54.3(7)
C21 C16 C17 C18 57.1(8)
C21 C20 C25 C26 166.8(5)
C21 C20 C29 C28 -169.4(4)
C24 C19 C20 C21 117.3(8)
C24 C19 C20 C25 -3.6(10)
C24 C19 C20 C29 -122.7(8)
C25 C20 C21 C16 174.8(5)
C25 C20 C21 C22 -65.2(6)
C25 C20 C21 C23 55.2(6)
C25 C20 C29 C28 -50.0(6)
C25 C26 C27 O3 -60.8(5)
C25 C26 C27 C28 57.3(6)
C25 C26 C27 C30 -179.4(5)
C26 C27 C28 O4 175.8(4)
C26 C27 C28 C29 -59.3(5)
C27 C28 C29 C20 59.1(6)
C29 C20 C21 C16 -67.2(6)
C29 C20 C21 C22 52.7(6)
C29 C20 C21 C23 173.2(5)
C29 C20 C25 C26 47.1(6)
C30 C27 C28 O4 53.3(6)
C30 C27 C28 C29 178.2(4)
Br3 C31 C32 C33 -179.3(5)
Br3 C31 C36 C35 179.5(4)
Br3 C31 C36 C37 59.0(6)
Br3 C31 C36 C38 -60.7(6)
O5 C43 C44 C35 -177.9(4)
O6 C42 C43 O5 -62.2(5)
O6 C42 C43 C44 59.2(5)
C31 C32 C33 C34 -53.0(8)
C32 C31 C36 C35 -57.9(7)
C32 C31 C36 C37 -178.4(5)
C32 C31 C36 C38 61.9(7)
C32 C33 C34 C35 59.4(6)
C32 C33 C34 C39 -115.4(6)
C33 C34 C35 C36 -61.3(6)
C33 C34 C35 C40 177.2(4)
C33 C34 C35 C44 59.0(6)
C34 C35 C36 C31 56.5(6)
C34 C35 C36 C37 174.6(5)
C34 C35 C36 C38 -64.8(6)
C34 C35 C40 C41 -69.2(6)
C34 C35 C44 C43 66.4(5)
C35 C40 C41 C42 -52.8(6)
C36 C31 C32 C33 56.4(8)
C36 C35 C40 C41 171.3(4)
C36 C35 C44 C43 -175.3(4)
C39 C34 C35 C36 113.1(6)
C39 C34 C35 C40 -8.3(7)
C39 C34 C35 C44 -126.5(6)
C40 C35 C36 C31 179.0(5)
C40 C35 C36 C37 -62.8(6)
C40 C35 C36 C38 57.8(6)
C40 C35 C44 C43 -55.4(5)
C40 C41 C42 O6 -65.0(5)
C40 C41 C42 C43 52.3(5)
C40 C41 C42 C45 175.8(4)
C41 C42 C43 O5 -177.9(4)
C41 C42 C43 C44 -56.5(5)
C42 C43 C44 C35 61.2(5)
C44 C35 C36 C31 -63.5(6)
C44 C35 C36 C37 54.7(6)
C44 C35 C36 C38 175.2(5)
C44 C35 C40 C41 51.1(5)
C45 C42 C43 O5 58.9(5)
C45 C42 C43 C44 -179.6(4)
